data_2210771
loop_
_publ_author_name
'Yathirajan, H. S.'
'Narayana, B.'
'Ashalatha, B.'
'Sarojini, B. K.'
'Bolte, Michael'

_publ_section_title
;
 3-(6-Methoxy-2-naphthyl)-1-(2-thienyl)prop-2-en-1-one
;
_journal_coeditor_code SG2055
_journal_issue 10
_journal_name_full 'Acta Crystallographica Section E'
_journal_page_first o4440
_journal_page_last o4441
_journal_paper_doi 10.1107/S1600536806035690
_journal_volume 62
_journal_year 2006
_chemical_formula_iupac 'C18 H14 O2 S'
_chemical_formula_moiety 'C18 H14 O2 S'
_chemical_formula_sum 'C18 H14 O2 S'
_chemical_formula_weight 294.35
_chemical_name_systematic
;
3-(6-Methoxy-2-naphthyl)-1-(2-thienyl)prop-2-en-1-one
;
_space_group_IT_number 14
_symmetry_cell_setting monoclinic
_symmetry_space_group_name_Hall '-P 2ybc'
_symmetry_space_group_name_H-M 'P 1 21/c 1'
_atom_sites_solution_hydrogens geom
_atom_sites_solution_primary direct
_atom_sites_solution_secondary difmap
_audit_creation_method SHELXL97
_cell_angle_alpha 90.00
_cell_angle_beta 93.164(7)
_cell_angle_gamma 90.00
_cell_formula_units_Z 4
_cell_length_a 3.9155(3)
_cell_length_b 10.6776(8)
_cell_length_c 33.521(3)
_cell_measurement_reflns_used 12809
_cell_measurement_temperature 173(2)
_cell_measurement_theta_max 26.1
_cell_measurement_theta_min 2.0
_cell_volume 1399.3(2)
_computing_cell_refinement X-AREA
_computing_data_collection 'X-AREA (Stoe & Cie, 2001)'
_computing_data_reduction X-AREA
_computing_molecular_graphics 'PLATON (Spek, 2003)'
_computing_publication_material SHELXL97
_computing_structure_refinement 'SHELXL97 (Sheldrick, 1997)'
_computing_structure_solution 'SHELXS97 (Sheldrick, 1990)'
_diffrn_ambient_temperature 173(2)
_diffrn_measured_fraction_theta_full 0.996
_diffrn_measured_fraction_theta_max 0.988
_diffrn_measurement_device_type 'Stoe IPDS II two-circle'
_diffrn_measurement_method \w
_diffrn_radiation_monochromator graphite
_diffrn_radiation_source 'fine-focus sealed tube'
_diffrn_radiation_type MoK\a
_diffrn_radiation_wavelength 0.71073
_diffrn_reflns_av_R_equivalents 0.0431
_diffrn_reflns_av_sigmaI/netI 0.0275
_diffrn_reflns_limit_h_max 4
_diffrn_reflns_limit_h_min -4
_diffrn_reflns_limit_k_max 12
_diffrn_reflns_limit_k_min -13
_diffrn_reflns_limit_l_max 32
_diffrn_reflns_limit_l_min -40
_diffrn_reflns_number 10698
_diffrn_reflns_theta_full 25.00
_diffrn_reflns_theta_max 25.74
_diffrn_reflns_theta_min 2.00
_diffrn_standards_number 0
_exptl_absorpt_coefficient_mu 0.232
_exptl_absorpt_correction_T_max 0.9697
_exptl_absorpt_correction_T_min 0.9507
_exptl_absorpt_correction_type multi-scan
_exptl_absorpt_process_details '(MULABS; Spek, 2003; Blessing, 1995)'
_exptl_crystal_colour yellow
_exptl_crystal_density_diffrn 1.397
_exptl_crystal_density_method 'not measured'
_exptl_crystal_description rod
_exptl_crystal_F_000 616
_exptl_crystal_size_max 0.22
_exptl_crystal_size_mid 0.12
_exptl_crystal_size_min 0.12
_refine_diff_density_max 0.280
_refine_diff_density_min -0.337
_refine_ls_extinction_coef 0.036(5)
_refine_ls_extinction_expression Fc^*^=kFc[1+0.001xFc^2^\l^3^/sin(2\q)]^-1/4^
_refine_ls_extinction_method 'SHELXL97 (Sheldrick, 1997)'
_refine_ls_goodness_of_fit_ref 1.048
_refine_ls_hydrogen_treatment constr
_refine_ls_matrix_type full
_refine_ls_number_parameters 192
_refine_ls_number_reflns 2641
_refine_ls_number_restraints 0
_refine_ls_restrained_S_all 1.048
_refine_ls_R_factor_all 0.0421
_refine_ls_R_factor_gt 0.0369
_refine_ls_shift/su_max 0.001
_refine_ls_shift/su_mean 0.000
_refine_ls_structure_factor_coef Fsqd
_refine_ls_weighting_details 'calc w = 1/[\s^2^(Fo^2^)+(0.0685P)^2^+0.1527P] where P=(Fo^2^+2Fc^2^)/3'
_refine_ls_weighting_scheme calc
_refine_ls_wR_factor_gt 0.0993
_refine_ls_wR_factor_ref 0.1023
_reflns_number_gt 2315
_reflns_number_total 2641
_reflns_threshold_expression I>2\s(I)
_cod_data_source_file sg2055.cif
_cod_data_source_block I
_cod_depositor_comments
;
The following automatic conversions were performed:
'_symmetry_cell_setting' value 'Monoclinic' changed to 'monoclinic'
according to '/home/saulius/struct/CIF-dictionaries/cif_core.dic'
dictionary named 'cif_core.dic' version 2.4.1 from 2010-06-29.

Automatic conversion script
Id: cif_fix_enum 1527 2010-12-29 10:47:43Z saulius 

The following automatic conversions were performed:

'_symmetry_cell_setting' value 'Monoclinic' changed to 'monoclinic'
according to /home/saulius/struct/CIF-dictionaries/cif_core.dic
dictionary named 'cif_core.dic' version 2.4.1 from 2010-06-29.

Automatic conversion script
Id: cif_fix_values 1715 2011-07-08 13:25:40Z adriana 
;
_cod_original_sg_symbol_H-M 'P 21/c'
_cod_database_code 2210771
_cod_database_fobs_code 2210771

loop_
_symmetry_equiv_pos_as_xyz
'x, y, z'
'-x, y+1/2, -z+1/2'
'-x, -y, -z'
'x, -y-1/2, z-1/2'

loop_
_atom_site_type_symbol
_atom_site_label
_atom_site_fract_x
_atom_site_fract_y
_atom_site_fract_z
_atom_site_U_iso_or_equiv
_atom_site_adp_type
_atom_site_calc_flag
_atom_site_refinement_flags
_atom_site_occupancy
S S1 0.96148(10) 0.18994(4) 0.459951(12) 0.03735(17) Uani d . 1
O O1 1.0535(3) 0.07505(11) 0.38098(3) 0.0427(3) Uani d . 1
O O2 0.5708(3) 0.26037(11) 0.07268(3) 0.0372(3) Uani d . 1
C C1 0.8345(4) 0.32248(16) 0.48332(5) 0.0411(4) Uani d . 1
H H1 0.8539 0.3343 0.5114 0.049 Uiso calc R 1
C C2 0.7015(4) 0.40982(16) 0.45699(5) 0.0392(4) Uani d . 1
H H2 0.6193 0.4895 0.4647 0.047 Uiso calc R 1
C C3 0.7004(4) 0.36780(15) 0.41698(5) 0.0326(3) Uani d . 1
H H3 0.6148 0.4160 0.3948 0.039 Uiso calc R 1
C C4 0.8368(3) 0.24959(14) 0.41358(4) 0.0299(3) Uani d . 1
C C5 0.9002(3) 0.17519(14) 0.37781(5) 0.0312(3) Uani d . 1
C C6 0.7806(3) 0.22670(14) 0.33854(4) 0.0306(3) Uani d . 1
H H6 0.6376 0.2986 0.3373 0.037 Uiso calc R 1
C C7 0.8725(3) 0.17274(13) 0.30468(5) 0.0289(3) Uani d . 1
H H7 1.0156 0.1011 0.3077 0.035 Uiso calc R 1
C C11 0.7795(3) 0.21059(13) 0.26372(4) 0.0280(3) Uani d . 1
C C12 0.6046(3) 0.32488(13) 0.25431(4) 0.0293(3) Uani d . 1
H H12 0.5397 0.3782 0.2753 0.035 Uiso calc R 1
C C13 0.5292(3) 0.35855(13) 0.21548(4) 0.0293(3) Uani d . 1
H H13 0.4161 0.4358 0.2100 0.035 Uiso calc R 1
C C14 0.6160(3) 0.28061(13) 0.18313(4) 0.0272(3) Uani d . 1
C C15 0.7860(3) 0.16540(13) 0.19236(4) 0.0276(3) Uani d . 1
C C16 0.8657(3) 0.13393(13) 0.23266(4) 0.0284(3) Uani d . 1
H H16 0.9824 0.0576 0.2386 0.034 Uiso calc R 1
C C17 0.5392(3) 0.31563(13) 0.14296(5) 0.0294(3) Uani d . 1
H H17 0.4259 0.3925 0.1369 0.035 Uiso calc R 1
C C18 0.6300(3) 0.23738(14) 0.11270(4) 0.0300(3) Uani d . 1
C C19 0.8007(3) 0.12286(14) 0.12139(5) 0.0325(3) Uani d . 1
H H19 0.8642 0.0703 0.1002 0.039 Uiso calc R 1
C C20 0.8744(3) 0.08758(14) 0.15999(5) 0.0314(3) Uani d . 1
H H20 0.9864 0.0100 0.1654 0.038 Uiso calc R 1
C C21 0.4147(4) 0.37813(16) 0.06171(5) 0.0378(4) Uani d . 1
H H21A 0.1850 0.3820 0.0719 0.057 Uiso calc R 1
H H21B 0.3986 0.3860 0.0325 0.057 Uiso calc R 1
H H21C 0.5540 0.4467 0.0732 0.057 Uiso calc R 1

loop_
_atom_site_aniso_label
_atom_site_aniso_U_11
_atom_site_aniso_U_22
_atom_site_aniso_U_33
_atom_site_aniso_U_12
_atom_site_aniso_U_13
_atom_site_aniso_U_23
S1 0.0409(2) 0.0377(3) 0.0328(2) 0.00101(16) -0.00328(16) 0.00329(16)
O1 0.0533(7) 0.0339(6) 0.0403(6) 0.0136(5) -0.0025(5) 0.0004(5)
O2 0.0446(6) 0.0367(6) 0.0302(6) 0.0016(5) -0.0001(4) -0.0027(5)
C1 0.0434(8) 0.0460(10) 0.0342(9) -0.0061(7) 0.0046(7) -0.0041(7)
C2 0.0412(8) 0.0366(9) 0.0405(9) -0.0011(7) 0.0084(6) -0.0052(7)
C3 0.0327(7) 0.0309(8) 0.0345(8) 0.0000(6) 0.0037(6) 0.0017(6)
C4 0.0272(6) 0.0307(8) 0.0316(8) -0.0028(5) 0.0013(5) 0.0015(6)
C5 0.0285(7) 0.0281(8) 0.0367(8) -0.0012(5) -0.0005(6) 0.0014(6)
C6 0.0290(7) 0.0274(7) 0.0351(8) -0.0004(5) -0.0007(6) 0.0008(6)
C7 0.0251(6) 0.0254(7) 0.0360(8) -0.0017(5) -0.0010(5) -0.0004(6)
C11 0.0242(6) 0.0259(7) 0.0337(8) -0.0037(5) 0.0009(5) 0.0000(6)
C12 0.0291(7) 0.0254(7) 0.0334(8) -0.0017(5) 0.0024(6) -0.0032(6)
C13 0.0292(7) 0.0225(7) 0.0363(8) 0.0016(5) 0.0024(6) -0.0017(6)
C14 0.0233(6) 0.0242(7) 0.0342(8) -0.0032(5) 0.0019(5) -0.0019(6)
C15 0.0233(6) 0.0240(7) 0.0358(8) -0.0025(5) 0.0025(5) -0.0026(6)
C16 0.0256(6) 0.0234(7) 0.0363(8) -0.0007(5) 0.0014(5) -0.0005(6)
C17 0.0285(7) 0.0252(7) 0.0343(8) -0.0010(5) 0.0004(6) -0.0003(6)
C18 0.0288(7) 0.0303(8) 0.0310(8) -0.0051(5) 0.0012(5) -0.0013(6)
C19 0.0323(7) 0.0304(8) 0.0353(8) -0.0021(6) 0.0048(6) -0.0071(6)
C20 0.0302(7) 0.0254(7) 0.0386(8) 0.0017(5) 0.0035(6) -0.0032(6)
C21 0.0383(8) 0.0390(9) 0.0353(8) 0.0013(6) -0.0042(6) 0.0010(7)

loop_
_atom_type_symbol
_atom_type_description
_atom_type_scat_dispersion_real
_atom_type_scat_dispersion_imag
_atom_type_scat_source
C C 0.0033 0.0016 'International Tables Vol C Tables 4.2.6.8 and 6.1.1.4'
H H 0.0000 0.0000 'International Tables Vol C Tables 4.2.6.8 and 6.1.1.4'
O O 0.0106 0.0060 'International Tables Vol C Tables 4.2.6.8 and 6.1.1.4'
S S 0.1246 0.1234 'International Tables Vol C Tables 4.2.6.8 and 6.1.1.4'

loop_
_geom_angle_atom_site_label_1
_geom_angle_atom_site_label_2
_geom_angle_atom_site_label_3
_geom_angle
C1 S1 C4 91.86(8)
C18 O2 C21 116.96(11)
C2 C1 S1 112.33(13)
C2 C1 H1 123.8
S1 C1 H1 123.8
C1 C2 C3 112.15(15)
C1 C2 H2 123.9
C3 C2 H2 123.9
C4 C3 C2 112.86(14)
C4 C3 H3 123.6
C2 C3 H3 123.6
C3 C4 C5 130.24(13)
C3 C4 S1 110.81(11)
C5 C4 S1 118.88(11)
O1 C5 C4 120.22(14)
O1 C5 C6 122.02(14)
C4 C5 C6 117.74(13)
C7 C6 C5 120.51(14)
C7 C6 H6 119.7
C5 C6 H6 119.7
C6 C7 C11 127.87(13)
C6 C7 H7 116.1
C11 C7 H7 116.1
C16 C11 C12 118.35(14)
C16 C11 C7 119.14(13)
C12 C11 C7 122.51(13)
C13 C12 C11 120.77(13)
C13 C12 H12 119.6
C11 C12 H12 119.6
C12 C13 C14 121.58(13)
C12 C13 H13 119.2
C14 C13 H13 119.2
C17 C14 C13 121.59(13)
C17 C14 C15 120.49(13)
C13 C14 C15 117.91(13)
C16 C15 C20 122.72(13)
C16 C15 C14 119.32(13)
C20 C15 C14 117.95(13)
C11 C16 C15 122.05(13)
C11 C16 H16 119.0
C15 C16 H16 119.0
C18 C17 C14 119.45(13)
C18 C17 H17 120.3
C14 C17 H17 120.3
O2 C18 C17 125.19(14)
O2 C18 C19 114.10(13)
C17 C18 C19 120.71(14)
C20 C19 C18 120.45(13)
C20 C19 H19 119.8
C18 C19 H19 119.8
C19 C20 C15 120.94(13)
C19 C20 H20 119.5
C15 C20 H20 119.5
O2 C21 H21A 109.5
O2 C21 H21B 109.5
H21A C21 H21B 109.5
O2 C21 H21C 109.5
H21A C21 H21C 109.5
H21B C21 H21C 109.5

loop_
_geom_bond_atom_site_label_1
_geom_bond_atom_site_label_2
_geom_bond_distance
S1 C1 1.7050(18)
S1 C4 1.7253(15)
O1 C5 1.2279(18)
O2 C18 1.3710(18)
O2 C21 1.4371(19)
C1 C2 1.367(2)
C1 H1 0.9500
C2 C3 1.414(2)
C2 H2 0.9500
C3 C4 1.378(2)
C3 H3 0.9500
C4 C5 1.471(2)
C5 C6 1.478(2)
C6 C7 1.340(2)
C6 H6 0.9500
C7 C11 1.458(2)
C7 H7 0.9500
C11 C16 1.381(2)
C11 C12 1.426(2)
C12 C13 1.367(2)
C12 H12 0.9500
C13 C14 1.423(2)
C13 H13 0.9500
C14 C17 1.414(2)
C14 C15 1.425(2)
C15 C16 1.410(2)
C15 C20 1.424(2)
C16 H16 0.9500
C17 C18 1.376(2)
C17 H17 0.9500
C18 C19 1.416(2)
C19 C20 1.363(2)
C19 H19 0.9500
C20 H20 0.9500
C21 H21A 0.9800
C21 H21B 0.9800
C21 H21C 0.9800

loop_
_geom_torsion_atom_site_label_1
_geom_torsion_atom_site_label_2
_geom_torsion_atom_site_label_3
_geom_torsion_atom_site_label_4
_geom_torsion
C4 S1 C1 C2 -0.03(13)
S1 C1 C2 C3 0.44(18)
C1 C2 C3 C4 -0.74(19)
C2 C3 C4 C5 -176.26(14)
C2 C3 C4 S1 0.71(16)
C1 S1 C4 C3 -0.39(12)
C1 S1 C4 C5 176.97(12)
C3 C4 C5 O1 173.44(14)
S1 C4 C5 O1 -3.33(19)
C3 C4 C5 C6 -5.2(2)
S1 C4 C5 C6 178.04(10)
O1 C5 C6 C7 -8.2(2)
C4 C5 C6 C7 170.45(13)
C5 C6 C7 C11 -179.96(13)
C6 C7 C11 C16 -172.17(14)
C6 C7 C11 C12 8.4(2)
C16 C11 C12 C13 -1.0(2)
C7 C11 C12 C13 178.39(12)
C11 C12 C13 C14 1.1(2)
C12 C13 C14 C17 -179.76(12)
C12 C13 C14 C15 -0.11(19)
C17 C14 C15 C16 178.73(12)
C13 C14 C15 C16 -0.92(19)
C17 C14 C15 C20 -0.07(19)
C13 C14 C15 C20 -179.72(12)
C12 C11 C16 C15 0.0(2)
C7 C11 C16 C15 -179.48(11)
C20 C15 C16 C11 179.73(12)
C14 C15 C16 C11 1.0(2)
C13 C14 C17 C18 179.66(12)
C15 C14 C17 C18 0.0(2)
C21 O2 C18 C17 2.8(2)
C21 O2 C18 C19 -176.79(12)
C14 C17 C18 O2 -179.92(12)
C14 C17 C18 C19 -0.3(2)
O2 C18 C19 C20 -179.63(12)
C17 C18 C19 C20 0.8(2)
C18 C19 C20 C15 -0.8(2)
C16 C15 C20 C19 -178.28(13)
C14 C15 C20 C19 0.5(2)

loop_
_cod_related_entry_id
_cod_related_entry_database
_cod_related_entry_code
1 ChemSpider 30655072
